data_2106216
loop_
_publ_author_name
'Templeton, L.K.'
'Templeton, D.H.'

_publ_section_title
;
 The crystal structure of P O Br3. Space group and refinement by least
 squares
;
_journal_name_full 'Acta Crystallographica B (24,1968-38,1982)'
_journal_page_first 1678
_journal_page_last 1679
_journal_volume 27
_journal_year 1971
_chemical_formula_sum 'Br3 O P'
_chemical_name_systematic 'P O Br3'
_space_group_IT_number 62
_symmetry_space_group_name_Hall '-P 2ac 2n'
_symmetry_space_group_name_H-M 'P n m a'
_cell_angle_alpha 90
_cell_angle_beta 90
_cell_angle_gamma 90
_cell_formula_units_Z 4
_cell_length_a 9.467
_cell_length_b 9.938
_cell_length_c 6.192
_cell_volume 582.562
_citation_journal_id_ASTM ACBCAR
_cod_data_source_file Templeton_ACBCAR_1971_85.cif
_cod_data_source_block Br3O1P1
_cod_original_cell_volume 582.5622
_cod_original_formula_sum 'Br3 O1 P1'
_cod_database_code 2106216

loop_
_symmetry_equiv_pos_as_xyz
x,y,z
-x+1/2,-y,z+1/2
x+1/2,-y+1/2,-z+1/2
-x,y+1/2,-z
-x,-y,-z
x-1/2,y,-z-1/2
-x-1/2,y-1/2,z-1/2
x,-y-1/2,z

loop_
_atom_site_label
_atom_site_type_symbol
_atom_site_fract_x
_atom_site_fract_y
_atom_site_fract_z
_atom_site_occupancy
_atom_site_U_iso_or_equiv
O1 O-2 0.174 0.25 0.494 1 0.0
Br2 Br-1 0.4801 0.25 0.6096 1 0.0
P1 P+5 0.3102 0.25 0.3799 1 0.0
Br1 Br-1 0.3469 0.079 0.1799 1 0.0
